data_2232782
loop_
_publ_author_name
'Zhang, Yu'

_publ_section_title
;
 Hexaaquamagnesium
 5-[1-(carboxylatomethyl)pyridin-1-ium-4-yl]tetrazol-2-ide chloride
 dihydrate
;
_journal_coeditor_code HY2489
_journal_issue 12
_journal_name_full 'Acta Crystallographica Section E'
_journal_page_first m1856
_journal_paper_doi 10.1107/S160053681105032X
_journal_volume 67
_journal_year 2011
_chemical_formula_iupac '[Mg (H2 O)6] (C8 H6 N5 O2) Cl, 2H2 O'
_chemical_formula_moiety 'H12 Mg O6 2+, C8 H6 N5 O2 -, Cl -, 2(H2 O)'
_chemical_formula_sum 'C8 H22 Cl Mg N5 O10'
_chemical_formula_weight 408.07
_chemical_name_systematic
;
Hexaaquamagnesium 5-[1-(carboxylatomethyl)pyridin-1-ium-4-yl]tetrazol-2-ide
chloride dihydrate
;
_space_group_IT_number 14
_symmetry_cell_setting monoclinic
_symmetry_space_group_name_Hall '-P 2yn'
_symmetry_space_group_name_H-M 'P 1 21/n 1'
_atom_sites_solution_hydrogens geom
_atom_sites_solution_primary direct
_atom_sites_solution_secondary difmap
_audit_creation_method SHELXL-97
_cell_angle_alpha 90.00
_cell_angle_beta 96.85(3)
_cell_angle_gamma 90.00
_cell_formula_units_Z 4
_cell_length_a 8.1627(16)
_cell_length_b 12.896(3)
_cell_length_c 17.435(4)
_cell_measurement_reflns_used 4172
_cell_measurement_temperature 298(2)
_cell_measurement_theta_max 27.48
_cell_measurement_theta_min 3.08
_cell_volume 1822.2(7)
_computing_cell_refinement 'CrystalClear (Rigaku, 2005)'
_computing_data_collection 'CrystalClear (Rigaku, 2005)'
_computing_data_reduction 'CrystalClear (Rigaku, 2005)'
_computing_molecular_graphics 'XP in SHELXTL (Sheldrick, 2008) and DIAMOND (Brandenburg, 1999)'
_computing_publication_material 'SHELXTL (Sheldrick, 2008)'
_computing_structure_refinement 'SHELXL97 (Sheldrick, 2008)'
_computing_structure_solution 'SHELXS97 (Sheldrick, 2008)'
_diffrn_ambient_temperature 298(2)
_diffrn_detector_area_resol_mean 13.6612
_diffrn_measured_fraction_theta_full 0.999
_diffrn_measured_fraction_theta_max 0.999
_diffrn_measurement_device_type 'Rigaku Mercury2'
_diffrn_measurement_method 'profile data from \f scans'
_diffrn_radiation_monochromator graphite
_diffrn_radiation_source 'fine-focus sealed tube'
_diffrn_radiation_type MoK\a
_diffrn_radiation_wavelength 0.71073
_diffrn_reflns_av_R_equivalents 0.0440
_diffrn_reflns_av_sigmaI/netI 0.0351
_diffrn_reflns_limit_h_max 10
_diffrn_reflns_limit_h_min -10
_diffrn_reflns_limit_k_max 16
_diffrn_reflns_limit_k_min -16
_diffrn_reflns_limit_l_max 22
_diffrn_reflns_limit_l_min -22
_diffrn_reflns_number 18612
_diffrn_reflns_theta_full 27.48
_diffrn_reflns_theta_max 27.48
_diffrn_reflns_theta_min 3.08
_exptl_absorpt_coefficient_mu 0.301
_exptl_absorpt_correction_T_max 1.00
_exptl_absorpt_correction_T_min 0.89
_exptl_absorpt_correction_type multi-scan
_exptl_absorpt_process_details '(CrystalClear; Rigaku, 2005)'
_exptl_crystal_colour colourless
_exptl_crystal_density_diffrn 1.487
_exptl_crystal_density_method 'not measured'
_exptl_crystal_description block
_exptl_crystal_F_000 856
_exptl_crystal_size_max 0.40
_exptl_crystal_size_mid 0.30
_exptl_crystal_size_min 0.20
_refine_diff_density_max 0.998
_refine_diff_density_min -0.414
_refine_ls_extinction_method none
_refine_ls_goodness_of_fit_ref 1.096
_refine_ls_hydrogen_treatment constr
_refine_ls_matrix_type full
_refine_ls_number_parameters 226
_refine_ls_number_reflns 4172
_refine_ls_number_restraints 16
_refine_ls_restrained_S_all 1.318
_refine_ls_R_factor_all 0.0797
_refine_ls_R_factor_gt 0.0613
_refine_ls_shift/su_max 0.000
_refine_ls_shift/su_mean 0.000
_refine_ls_structure_factor_coef Fsqd
_refine_ls_weighting_details 'calc w=1/[\s^2^(Fo^2^)+(0.0828P)^2^+2.4078P] where P=(Fo^2^+2Fc^2^)/3'
_refine_ls_weighting_scheme calc
_refine_ls_wR_factor_gt 0.1700
_refine_ls_wR_factor_ref 0.1814
_reflns_number_gt 3261
_reflns_number_total 4172
_reflns_threshold_expression I>2\s(I)
_cod_data_source_file hy2489.cif
_cod_data_source_block I
_cod_original_cell_volume 1822.3(7)
_cod_original_sg_symbol_H-M 'P 21/n'
_cod_database_code 2232782
_cod_database_fobs_code 2232782

loop_
_symmetry_equiv_pos_as_xyz
'x, y, z'
'-x+1/2, y+1/2, -z+1/2'
'-x, -y, -z'
'x-1/2, -y-1/2, z-1/2'

loop_
_atom_site_type_symbol
_atom_site_label
_atom_site_fract_x
_atom_site_fract_y
_atom_site_fract_z
_atom_site_U_iso_or_equiv
_atom_site_adp_type
_atom_site_calc_flag
_atom_site_refinement_flags
_atom_site_occupancy
_atom_site_symmetry_multiplicity
Cl Cl1 0.17139(12) 0.34162(8) 0.22732(6) 0.0364(3) Uani d . 1 1
Mg Mg1 -0.08699(16) 0.61711(10) 0.33130(7) 0.0310(3) Uani d . 1 1
O O1 0.2675(4) 0.4216(2) 0.45454(18) 0.0442(7) Uani d . 1 1
N N1 0.2557(4) -0.0553(3) 0.5764(2) 0.0394(8) Uani d . 1 1
O O1W -0.0632(4) 0.5384(2) 0.22830(17) 0.0502(8) Uani d D 1 1
H H1WA -0.1161 0.5389 0.1852 0.075 Uiso d RD 1 1
H H1WB -0.0078 0.4860 0.2245 0.075 Uiso d RD 1 1
C C1 0.3765(6) 0.2067(3) 0.3919(2) 0.0445(10) Uani d . 1 1
H H1A 0.3625 0.2297 0.3410 0.053 Uiso calc R 1 1
O O2 0.4243(4) 0.5313(2) 0.39940(19) 0.0429(7) Uani d . 1 1
O O2W -0.1241(4) 0.6896(2) 0.43319(17) 0.0453(7) Uani d D 1 1
H H2WA -0.0667 0.7378 0.4515 0.068 Uiso d RD 1 1
H H2WB -0.1520 0.6576 0.4702 0.068 Uiso d RD 1 1
N N2 0.1572(5) -0.1383(3) 0.5687(2) 0.0442(9) Uani d . 1 1
C C2 0.3020(6) 0.1176(3) 0.4109(2) 0.0430(10) Uani d . 1 1
H H2A 0.2376 0.0802 0.3729 0.052 Uiso calc R 1 1
O O3W -0.0387(4) 0.4836(2) 0.39268(17) 0.0430(7) Uani d D 1 1
H H3WA 0.0506 0.4679 0.4165 0.065 Uiso d RD 1 1
H H3WB -0.0725 0.4260 0.3784 0.065 Uiso d RD 1 1
C C3 0.3210(5) 0.0823(3) 0.4857(2) 0.0303(8) Uani d . 1 1
N N3 0.0837(5) -0.1434(3) 0.4978(2) 0.0408(8) Uani d . 1 1
O O4W -0.3332(4) 0.5816(3) 0.31010(18) 0.0459(8) Uani d D 1 1
H H4WA -0.3908 0.5627 0.3429 0.069 Uiso d RD 1 1
H H4WB -0.3894 0.5449 0.2788 0.069 Uiso d RD 1 1
N N4 0.1325(4) -0.0644(3) 0.45715(19) 0.0363(8) Uani d . 1 1
C C4 0.4211(6) 0.1390(3) 0.5397(2) 0.0393(9) Uani d . 1 1
H H4A 0.4396 0.1161 0.5906 0.047 Uiso calc R 1 1
O O5W 0.1614(4) 0.6522(2) 0.3482(2) 0.0507(8) Uani d D 1 1
H H5WA 0.2015 0.7041 0.3308 0.076 Uiso d RD 1 1
H H5WB 0.2369 0.6165 0.3694 0.076 Uiso d RD 1 1
N N5 0.4697(4) 0.2615(2) 0.44566(19) 0.0327(7) Uani d . 1 1
C C5 0.4932(5) 0.2285(3) 0.5186(2) 0.0402(9) Uani d . 1 1
H H5A 0.5592 0.2668 0.5555 0.048 Uiso calc R 1 1
O O6W -0.1197(4) 0.7529(2) 0.27062(19) 0.0480(8) Uani d D 1 1
H H6WA -0.0840 0.8085 0.2884 0.072 Uiso d RD 1 1
H H6WB -0.2026 0.7635 0.2401 0.072 Uiso d RD 1 1
C C6 0.2380(5) -0.0120(3) 0.5067(2) 0.0316(8) Uani d . 1 1
C C7 0.5290(5) 0.3640(3) 0.4247(3) 0.0372(9) Uani d . 1 1
H H7A 0.5630 0.3611 0.3733 0.045 Uiso calc R 1 1
H H7B 0.6241 0.3835 0.4605 0.045 Uiso calc R 1 1
O O7W 0.6092(4) 0.7924(2) 0.17261(18) 0.0480(8) Uani d D 1 1
H H7WA 0.6127 0.7428 0.1434 0.072 Uiso d RD 1 1
H H7WB 0.5361 0.7978 0.2008 0.072 Uiso d RD 1 1
C C8 0.3928(5) 0.4459(3) 0.4266(2) 0.0322(8) Uani d . 1 1
O O8W 0.0012(4) -0.0492(3) 0.30034(18) 0.0519(8) Uani d D 1 1
H H8WA 0.0898 -0.0721 0.2784 0.078 Uiso d RD 1 1
H H8WB 0.0403 -0.0529 0.3458 0.078 Uiso d RD 1 1

loop_
_atom_site_aniso_label
_atom_site_aniso_U_11
_atom_site_aniso_U_22
_atom_site_aniso_U_33
_atom_site_aniso_U_12
_atom_site_aniso_U_13
_atom_site_aniso_U_23
Cl1 0.0352(5) 0.0379(5) 0.0369(5) 0.0131(4) 0.0081(4) -0.0006(4)
Mg1 0.0294(7) 0.0299(7) 0.0333(7) -0.0015(5) 0.0025(5) 0.0014(5)
O1 0.0342(15) 0.0489(18) 0.0517(18) 0.0035(13) 0.0143(13) 0.0126(14)
N1 0.044(2) 0.0372(19) 0.0364(18) -0.0053(15) 0.0004(15) 0.0035(14)
O1W 0.062(2) 0.054(2) 0.0343(16) 0.0199(16) 0.0024(14) -0.0062(14)
C1 0.057(3) 0.043(2) 0.032(2) -0.012(2) -0.0015(18) 0.0056(18)
O2 0.0384(16) 0.0329(15) 0.0584(19) 0.0015(12) 0.0101(13) 0.0107(13)
O2W 0.0570(19) 0.0406(16) 0.0406(16) -0.0135(14) 0.0151(14) -0.0071(13)
N2 0.051(2) 0.038(2) 0.042(2) -0.0098(16) 0.0023(16) 0.0069(15)
C2 0.049(3) 0.045(2) 0.033(2) -0.015(2) -0.0036(18) -0.0001(17)
O3W 0.0451(17) 0.0327(15) 0.0486(17) -0.0014(13) -0.0055(13) 0.0063(13)
C3 0.0301(18) 0.0289(18) 0.0317(19) 0.0029(15) 0.0032(14) -0.0013(15)
N3 0.044(2) 0.0339(18) 0.044(2) -0.0066(15) 0.0054(15) 0.0004(15)
O4W 0.0316(15) 0.0569(19) 0.0494(18) -0.0115(14) 0.0062(13) -0.0078(15)
N4 0.0379(18) 0.0347(18) 0.0358(18) -0.0045(14) 0.0023(14) 0.0002(14)
C4 0.052(2) 0.034(2) 0.0307(19) -0.0030(18) -0.0027(17) 0.0027(16)
O5W 0.0308(15) 0.0462(18) 0.074(2) -0.0025(13) 0.0014(14) 0.0215(16)
N5 0.0304(16) 0.0283(16) 0.0396(18) 0.0000(13) 0.0048(13) 0.0014(13)
C5 0.045(2) 0.038(2) 0.036(2) -0.0046(18) -0.0032(17) -0.0014(17)
O6W 0.0470(17) 0.0367(16) 0.0568(19) -0.0057(14) -0.0086(14) 0.0105(14)
C6 0.0322(19) 0.0301(19) 0.0325(19) 0.0012(15) 0.0041(15) -0.0008(15)
C7 0.033(2) 0.031(2) 0.049(2) -0.0010(16) 0.0107(17) 0.0038(17)
O7W 0.0518(19) 0.0393(17) 0.0522(19) 0.0089(14) 0.0036(14) -0.0070(14)
C8 0.0312(19) 0.033(2) 0.0318(19) 0.0005(15) 0.0030(15) 0.0020(15)
O8W 0.058(2) 0.054(2) 0.0413(17) 0.0037(16) -0.0047(15) -0.0012(14)

loop_
_atom_type_symbol
_atom_type_description
_atom_type_scat_dispersion_real
_atom_type_scat_dispersion_imag
_atom_type_scat_source
C C 0.0033 0.0016 'International Tables Vol C Tables 4.2.6.8 and 6.1.1.4'
H H 0.0000 0.0000 'International Tables Vol C Tables 4.2.6.8 and 6.1.1.4'
N N 0.0061 0.0033 'International Tables Vol C Tables 4.2.6.8 and 6.1.1.4'
O O 0.0106 0.0060 'International Tables Vol C Tables 4.2.6.8 and 6.1.1.4'
Mg Mg 0.0486 0.0363 'International Tables Vol C Tables 4.2.6.8 and 6.1.1.4'
Cl Cl 0.1484 0.1585 'International Tables Vol C Tables 4.2.6.8 and 6.1.1.4'

loop_
_geom_angle_atom_site_label_1
_geom_angle_atom_site_label_2
_geom_angle_atom_site_label_3
_geom_angle
O3W Mg1 O6W 176.38(14)
O3W Mg1 O4W 91.72(14)
O6W Mg1 O4W 91.89(14)
O3W Mg1 O2W 88.26(13)
O6W Mg1 O2W 91.94(14)
O4W Mg1 O2W 90.85(14)
O3W Mg1 O5W 89.14(13)
O6W Mg1 O5W 87.24(13)
O4W Mg1 O5W 177.82(15)
O2W Mg1 O5W 91.18(15)
O3W Mg1 O1W 90.50(14)
O6W Mg1 O1W 89.51(14)
O4W Mg1 O1W 85.77(14)
O2W Mg1 O1W 176.36(15)
O5W Mg1 O1W 92.22(15)
C6 N1 N2 104.3(3)
Mg1 O1W H1WA 133.6
Mg1 O1W H1WB 125.3
H1WA O1W H1WB 99.7
N5 C1 C2 120.7(4)
N5 C1 H1A 119.7
C2 C1 H1A 119.7
Mg1 O2W H2WA 122.8
Mg1 O2W H2WB 122.2
H2WA O2W H2WB 106.0
N3 N2 N1 109.7(3)
C1 C2 C3 120.6(4)
C1 C2 H2A 119.7
C3 C2 H2A 119.7
Mg1 O3W H3WA 125.2
Mg1 O3W H3WB 124.6
H3WA O3W H3WB 100.2
C2 C3 C4 117.6(4)
C2 C3 C6 120.8(3)
C4 C3 C6 121.6(3)
N2 N3 N4 109.3(3)
Mg1 O4W H4WA 124.9
Mg1 O4W H4WB 135.0
H4WA O4W H4WB 88.3
C6 N4 N3 104.8(3)
C5 C4 C3 120.2(4)
C5 C4 H4A 119.9
C3 C4 H4A 119.9
Mg1 O5W H5WA 123.7
Mg1 O5W H5WB 127.9
H5WA O5W H5WB 108.3
C5 N5 C1 120.3(4)
C5 N5 C7 120.7(3)
C1 N5 C7 118.6(3)
N5 C5 C4 120.6(4)
N5 C5 H5A 119.7
C4 C5 H5A 119.7
Mg1 O6W H6WA 122.2
Mg1 O6W H6WB 121.5
H6WA O6W H6WB 109.2
N4 C6 N1 111.8(4)
N4 C6 C3 122.9(3)
N1 C6 C3 125.2(3)
N5 C7 C8 110.6(3)
N5 C7 H7A 109.5
C8 C7 H7A 109.5
N5 C7 H7B 109.5
C8 C7 H7B 109.5
H7A C7 H7B 108.1
H7WA O7W H7WB 121.4
O1 C8 O2 127.0(4)
O1 C8 C7 118.2(3)
O2 C8 C7 114.8(3)
H8WA O8W H8WB 98.7

loop_
_geom_bond_atom_site_label_1
_geom_bond_atom_site_label_2
_geom_bond_distance
Mg1 O3W 2.041(3)
Mg1 O6W 2.047(3)
Mg1 O4W 2.052(3)
Mg1 O2W 2.061(3)
Mg1 O5W 2.064(3)
Mg1 O1W 2.092(3)
O1 C8 1.225(5)
N1 C6 1.329(5)
N1 N2 1.335(5)
O1W H1WA 0.8203
O1W H1WB 0.8202
C1 N5 1.337(5)
C1 C2 1.359(6)
C1 H1A 0.9300
O2 C8 1.238(5)
O2W H2WA 0.8203
O2W H2WB 0.8202
N2 N3 1.311(5)
C2 C3 1.372(6)
C2 H2A 0.9300
O3W H3WA 0.8202
O3W H3WB 0.8203
C3 C4 1.380(6)
C3 C6 1.460(5)
N3 N4 1.330(5)
O4W H4WA 0.8201
O4W H4WB 0.8201
N4 C6 1.329(5)
C4 C5 1.367(6)
C4 H4A 0.9300
O5W H5WA 0.8202
O5W H5WB 0.8202
N5 C5 1.334(5)
N5 C7 1.469(5)
C5 H5A 0.9300
O6W H6WA 0.8203
O6W H6WB 0.8203
C7 C8 1.536(5)
C7 H7A 0.9700
C7 H7B 0.9700
O7W H7WA 0.8201
O7W H7WB 0.8202
O8W H8WA 0.9070
O8W H8WB 0.8201

loop_
_geom_hbond_atom_site_label_D
_geom_hbond_atom_site_label_H
_geom_hbond_atom_site_label_A
_geom_hbond_site_symmetry_A
_geom_hbond_distance_DH
_geom_hbond_distance_HA
_geom_hbond_distance_DA
_geom_hbond_angle_DHA
O1W H1WA N1 4_565 0.82 2.07 2.883(5) 174
O1W H1WB Cl1 . 0.82 2.36 3.180(3) 173
O2W H2WA N3 1_565 0.82 2.07 2.885(5) 178
O2W H2WB O1 3_566 0.82 1.99 2.793(4) 167
O3W H3WA O1 . 0.82 1.91 2.722(4) 170
O3W H3WB O7W 2_545 0.82 1.95 2.748(4) 165
O4W H4WA O2 1_455 0.82 1.94 2.738(4) 164
O4W H4WB O8W 2_455 0.82 1.98 2.794(4) 174
O5W H5WA Cl1 2 0.82 2.34 3.162(3) 174
O5W H5WB O2 . 0.82 1.91 2.715(4) 169
O6W H6WA O8W 1_565 0.82 1.97 2.763(5) 164
O6W H6WB O7W 1_455 0.82 1.86 2.678(4) 178
O7W H7WA N2 4_665 0.82 1.94 2.748(5) 169
O7W H7WB Cl1 2 0.82 2.29 3.106(3) 170
O8W H8WA Cl1 2_545 0.91 2.26 3.109(4) 156
O8W H8WB N4 . 0.82 2.00 2.822(5) 179

loop_
_geom_torsion_atom_site_label_1
_geom_torsion_atom_site_label_2
_geom_torsion_atom_site_label_3
_geom_torsion_atom_site_label_4
_geom_torsion
C6 N1 N2 N3 -0.4(5)
N5 C1 C2 C3 0.1(7)
C1 C2 C3 C4 -1.7(7)
C1 C2 C3 C6 178.5(4)
N1 N2 N3 N4 0.2(5)
N2 N3 N4 C6 0.0(5)
C2 C3 C4 C5 2.1(6)
C6 C3 C4 C5 -178.1(4)
C2 C1 N5 C5 1.1(7)
C2 C1 N5 C7 -171.8(4)
C1 N5 C5 C4 -0.7(6)
C7 N5 C5 C4 172.1(4)
C3 C4 C5 N5 -1.0(7)
N3 N4 C6 N1 -0.3(5)
N3 N4 C6 C3 -179.5(4)
N2 N1 C6 N4 0.4(5)
N2 N1 C6 C3 179.7(4)
C2 C3 C6 N4 -4.7(6)
C4 C3 C6 N4 175.5(4)
C2 C3 C6 N1 176.2(4)
C4 C3 C6 N1 -3.7(6)
C5 N5 C7 C8 -92.9(4)
C1 N5 C7 C8 80.0(5)
N5 C7 C8 O1 10.1(5)
N5 C7 C8 O2 -170.4(3)
